data_4133653
loop_
_publ_author_name
'Lohrey, Trevor D.'
'Maron, Laurent'
'Bergman, Robert G.'
'Arnold, John'

_publ_section_title
;
 Heterotetrametallic Re-Zn-Zn-Re Complex Generated by an Anionic
 Rhenium(I) \b-Diketiminate.
;
_journal_issue 2
_journal_name_full 'Journal of the American Chemical Society'
_journal_page_first 800
_journal_page_last 804
_journal_paper_doi 10.1021/jacs.8b12494
_journal_volume 141
_journal_year 2019
_chemical_formula_moiety '0.5(C68 H92 N4 Na2 Re2)'
_chemical_formula_sum 'C34 H46 N2 Na Re'
_chemical_formula_weight 691.92
_space_group_crystal_system orthorhombic
_space_group_IT_number 62
_space_group_name_Hall '-P 2ac 2n'
_space_group_name_H-M_alt 'P n m a'
_atom_sites_solution_hydrogens mixed
_atom_sites_solution_primary dual
_audit_creation_date 2018-04-13
_audit_creation_method
;
Olex2 1.2-ac3
(compiled 2017.08.10 svn.r3458 for OlexSys, GUI svn.r5381)
;
_cell_angle_alpha 90
_cell_angle_beta 90
_cell_angle_gamma 90
_cell_formula_units_Z 4
_cell_length_a 12.1625(3)
_cell_length_b 21.0519(7)
_cell_length_c 12.4534(4)
_cell_measurement_reflns_used 14047
_cell_measurement_temperature 100(2)
_cell_measurement_theta_max 29.5820
_cell_measurement_theta_min 3.3090
_cell_volume 3188.62(17)
_computing_cell_refinement 'CrysAlisPro 1.171.39.45f (Rigaku OD, 2018)'
_computing_data_collection 'CrysAlisPro 1.171.39.45f (Rigaku OD, 2018)'
_computing_data_reduction 'CrysAlisPro 1.171.39.45f (Rigaku OD, 2018)'
_computing_molecular_graphics 'Olex2 (Dolomanov et al., 2009)'
_computing_publication_material 'Olex2 (Dolomanov et al., 2009)'
_computing_structure_refinement 'ShelXL (Sheldrick, 2015)'
_computing_structure_solution 'ShelXT (Sheldrick, 2015)'
_diffrn_ambient_temperature 100(2)
_diffrn_detector 'CCD plate'
_diffrn_detector_type 'Pilatus 200K'
_diffrn_measured_fraction_theta_full 0.998
_diffrn_measured_fraction_theta_max 0.998
_diffrn_measurement_details
;
List of Runs (angles in degrees, time in seconds):

  # Type    Start    End  Width  t~exp~   \w     \q     \k     \f   Frames
--------------------------------------------------------------------------
  1  \w    -25.00   1.00   0.50    2.73    --   -1.86  77.00-120.00   52
  2  \w     -3.00  31.00   0.50    2.73    --   -1.86 -99.00 -30.00   68
  3  \w    -41.00  24.00   0.50    2.73    --    2.17 -77.00  60.00  130
  4  \w    -15.00  41.00   0.50    2.73    --    2.17  77.00 -60.00  112
  5  \w     -2.00  38.00   0.50    2.73    --    2.17  38.00 -90.00   80
  6  \w     49.00  78.00   0.50    2.73    --    2.17  38.00 -90.00   58
  7  \w    -32.00  12.00   0.50    2.73    --    2.17 -19.00 -60.00   88
  8  \w    -45.00 -19.00   0.50    2.73    --    2.17 -77.00   0.00   52
  9  \w    -68.00 -39.00   0.50    2.73    --    2.17 -19.00 -60.00   58
 10  \w    -12.00  30.00   0.50    2.73    --    2.17  77.00-180.00   84
;
_diffrn_measurement_device 'four-circle diffractometer'
_diffrn_measurement_device_type 'ROD, Synergy Custom DW system, Pilatus 200K'
_diffrn_measurement_method '\w scans'
_diffrn_orient_matrix_type 'CrysAlisPro convention (1999,Acta A55,543-557)'
_diffrn_orient_matrix_UB_11 0.0169624000
_diffrn_orient_matrix_UB_12 -0.0286926000
_diffrn_orient_matrix_UB_13 0.0248363000
_diffrn_orient_matrix_UB_21 0.0002205000
_diffrn_orient_matrix_UB_22 -0.0153517000
_diffrn_orient_matrix_UB_23 -0.0507289000
_diffrn_orient_matrix_UB_31 0.0557841000
_diffrn_orient_matrix_UB_32 0.0087589000
_diffrn_orient_matrix_UB_33 -0.0073346000
_diffrn_radiation_monochromator mirror
_diffrn_radiation_probe x-ray
_diffrn_radiation_type MoK\a
_diffrn_radiation_wavelength 0.71073
_diffrn_reflns_av_R_equivalents 0.1316
_diffrn_reflns_av_unetI/netI 0.0512
_diffrn_reflns_Laue_measured_fraction_full 0.998
_diffrn_reflns_Laue_measured_fraction_max 0.998
_diffrn_reflns_limit_h_max 14
_diffrn_reflns_limit_h_min -15
_diffrn_reflns_limit_k_max 26
_diffrn_reflns_limit_k_min -26
_diffrn_reflns_limit_l_max 15
_diffrn_reflns_limit_l_min -14
_diffrn_reflns_number 34993
_diffrn_reflns_point_group_measured_fraction_full 0.998
_diffrn_reflns_point_group_measured_fraction_max 0.998
_diffrn_reflns_theta_full 25.242
_diffrn_reflns_theta_max 26.372
_diffrn_reflns_theta_min 3.332
_diffrn_source 'Rotating-anode X-ray tube'
_diffrn_source_type 'Rigaku (Mo) X-ray Source'
_exptl_absorpt_coefficient_mu 3.848
_exptl_absorpt_correction_T_max 1.00000
_exptl_absorpt_correction_T_min 0.57112
_exptl_absorpt_correction_type multi-scan
_exptl_absorpt_process_details
;
CrysAlisPro 1.171.39.45f (Rigaku Oxford Diffraction, 2018)
Empirical absorption correction using spherical harmonics,
 implemented in SCALE3 ABSPACK scaling algorithm.
;
_exptl_crystal_colour red
_exptl_crystal_colour_primary red
_exptl_crystal_density_diffrn 1.441
_exptl_crystal_description plank
_exptl_crystal_F_000 1400
_exptl_crystal_size_max 0.43
_exptl_crystal_size_mid 0.07
_exptl_crystal_size_min 0.06
_refine_diff_density_max 3.307
_refine_diff_density_min -1.997
_refine_diff_density_rms 0.207
_refine_ls_extinction_method none
_refine_ls_goodness_of_fit_ref 1.032
_refine_ls_hydrogen_treatment mixed
_refine_ls_matrix_type full
_refine_ls_number_parameters 194
_refine_ls_number_reflns 3350
_refine_ls_number_restraints 0
_refine_ls_restrained_S_all 1.032
_refine_ls_R_factor_all 0.0437
_refine_ls_R_factor_gt 0.0371
_refine_ls_shift/su_max 0.001
_refine_ls_shift/su_mean 0.000
_refine_ls_structure_factor_coef Fsqd
_refine_ls_weighting_details 'w=1/[\s^2^(Fo^2^)+(0.0571P)^2^] where P=(Fo^2^+2Fc^2^)/3'
_refine_ls_weighting_scheme calc
_refine_ls_wR_factor_gt 0.0863
_refine_ls_wR_factor_ref 0.0895
_reflns_Friedel_coverage 0.000
_reflns_number_gt 2898
_reflns_number_total 3350
_reflns_threshold_expression 'I > 2\s(I)'
_cod_data_source_file ja8b12494_si_002.cif
_cod_data_source_block tl6181
_cod_original_cell_volume 3188.61(17)
_cod_database_code 4133653
_shelx_shelxl_version_number 2017/1
_chemical_oxdiff_formula 'Na Re C H N'
_shelx_space_group_comment
;
The symmetry employed for this shelxl refinement is uniquely defined
by the following loop, which should always be used as a source of
symmetry information in preference to the above space-group names.
They are only intended as comments.
;
_reflns_odcompleteness_completeness 99.65
_reflns_odcompleteness_iscentric 1
_reflns_odcompleteness_theta 26.32
_olex2_refinement_description
;
1. Fixed Uiso
 At 1.2 times of:
  All C(H) groups
 At 1.5 times of:
  All C(H,H,H) groups
2.a Ternary CH refined with riding coordinates:
 C7(H7), C18(H18), C14(H14)
2.b Aromatic/amide H refined with riding coordinates:
 C11(H11), C9(H9), C10(H10)
2.c Idealised Me refined as rotating group:
 C17(H17A,H17B,H17C), C15(H15A,H15B,H15C), C6(H6A,H6B,H6C), C8(H8A,H8B,H8C),
 C13(H13A,H13B,H13C)
;
_olex2_submission_special_instructions 'No special instructions were received'
_oxdiff_exptl_absorpt_empirical_details
;
Empirical correction (ABSPACK) includes:
- Absorption correction using spherical harmonics
- Frame scaling
;
_oxdiff_exptl_absorpt_empirical_full_max 3.147
_oxdiff_exptl_absorpt_empirical_full_min 0.336

loop_
_space_group_symop_operation_xyz
'x, y, z'
'-x+1/2, -y, z+1/2'
'-x, y+1/2, -z'
'x+1/2, -y+1/2, -z+1/2'
'-x, -y, -z'
'x-1/2, y, -z-1/2'
'x, -y-1/2, z'
'-x-1/2, y-1/2, z-1/2'

loop_
_atom_site_label
_atom_site_type_symbol
_atom_site_fract_x
_atom_site_fract_y
_atom_site_fract_z
_atom_site_U_iso_or_equiv
_atom_site_adp_type
_atom_site_occupancy
_atom_site_site_symmetry_order
_atom_site_calc_flag
_atom_site_refinement_flags_posn
_atom_site_refinement_flags_adp
_atom_site_refinement_flags_occupancy
Re1 Re 0.70183(2) 0.750000 0.60727(2) 0.01106(10) Uani 1 2 d S T P
Na1 Na 0.99084(19) 0.750000 0.7863(2) 0.0268(6) Uani 1 2 d S T P
N1 N 0.6001(2) 0.68348(15) 0.5433(3) 0.0137(6) Uani 1 1 d . . .
C4 C 0.6487(3) 0.62097(18) 0.5410(3) 0.0152(8) Uani 1 1 d . . .
C3 C 0.8712(3) 0.7161(2) 0.6152(4) 0.0252(10) Uani 1 1 d . . .
C2 C 0.8157(3) 0.6943(2) 0.7088(4) 0.0203(9) Uani 1 1 d . . .
C5 C 0.7248(3) 0.6069(2) 0.4577(4) 0.0206(9) Uani 1 1 d . . .
C12 C 0.6263(3) 0.57569(19) 0.6218(3) 0.0153(8) Uani 1 1 d . . .
C7 C 0.7468(5) 0.6533(2) 0.3674(4) 0.0343(12) Uani 1 1 d . . .
H7 H 0.730257 0.696062 0.394179 0.041 Uiso 1 1 calc R . .
C16 C 0.5002(3) 0.69038(19) 0.4967(3) 0.0161(8) Uani 1 1 d . . .
C18 C 0.4530(4) 0.750000 0.4791(5) 0.0173(11) Uani 1 2 d S T P
H18 H 0.375993 0.750000 0.456070 0.021 Uiso 1 2 calc RS T P
C17 C 0.4352(3) 0.6322(2) 0.4638(4) 0.0242(9) Uani 1 1 d . . .
H17A H 0.410911 0.610026 0.526771 0.036 Uiso 1 1 calc GR . .
H17B H 0.480951 0.604757 0.421470 0.036 Uiso 1 1 calc GR . .
H17C H 0.372544 0.645038 0.422178 0.036 Uiso 1 1 calc GR . .
C15 C 0.5935(4) 0.6010(2) 0.8179(4) 0.0260(9) Uani 1 1 d . . .
H15A H 0.646319 0.568548 0.834505 0.039 Uiso 1 1 calc GR . .
H15B H 0.537575 0.601688 0.872309 0.039 Uiso 1 1 calc GR . .
H15C H 0.629544 0.641503 0.815310 0.039 Uiso 1 1 calc GR . .
C11 C 0.6827(4) 0.5185(2) 0.6199(4) 0.0196(9) Uani 1 1 d . . .
H11 H 0.668868 0.488516 0.673022 0.023 Uiso 1 1 calc R . .
C14 C 0.5407(3) 0.58684(19) 0.7085(4) 0.0193(8) Uani 1 1 d . . .
H14 H 0.497529 0.624174 0.687665 0.023 Uiso 1 1 calc R . .
C1 C 0.7745(4) 0.750000 0.7649(5) 0.0178(12) Uani 1 2 d S T P
C9 C 0.7788(3) 0.5485(2) 0.4607(4) 0.0250(10) Uani 1 1 d . . .
H9 H 0.829283 0.538724 0.407182 0.030 Uiso 1 1 calc R . .
C6 C 0.8671(5) 0.6529(3) 0.3300(5) 0.0474(15) Uani 1 1 d . . .
H6A H 0.914792 0.652654 0.391415 0.071 Uiso 1 1 calc GR . .
H6B H 0.881322 0.690190 0.287723 0.071 Uiso 1 1 calc GR . .
H6C H 0.880465 0.615724 0.287370 0.071 Uiso 1 1 calc GR . .
C10 C 0.7592(3) 0.5050(2) 0.5409(4) 0.0232(9) Uani 1 1 d . . .
H10 H 0.797226 0.466706 0.542064 0.028 Uiso 1 1 calc R . .
C8 C 0.6717(4) 0.6406(3) 0.2719(5) 0.0468(15) Uani 1 1 d . . .
H8A H 0.684440 0.598357 0.245587 0.070 Uiso 1 1 calc GR . .
H8B H 0.686985 0.670730 0.216046 0.070 Uiso 1 1 calc GR . .
H8C H 0.596400 0.644611 0.293958 0.070 Uiso 1 1 calc GR . .
C13 C 0.4615(3) 0.5308(2) 0.7184(4) 0.0287(10) Uani 1 1 d . . .
H13A H 0.432896 0.520286 0.648793 0.043 Uiso 1 1 calc GR . .
H13B H 0.402062 0.542042 0.765357 0.043 Uiso 1 1 calc GR . .
H13C H 0.499952 0.494791 0.747282 0.043 Uiso 1 1 calc GR . .
H2 H 0.805(3) 0.651(3) 0.727(5) 0.024(13) Uiso 1 1 d . . .
H1 H 0.738(5) 0.750000 0.831(6) 0.011(14) Uiso 1 2 d S T P
H3 H 0.907(4) 0.684(3) 0.578(5) 0.041(16) Uiso 1 1 d . . .

loop_
_atom_site_aniso_label
_atom_site_aniso_U_11
_atom_site_aniso_U_22
_atom_site_aniso_U_33
_atom_site_aniso_U_23
_atom_site_aniso_U_13
_atom_site_aniso_U_12
Re1 0.01339(14) 0.01240(14) 0.00740(14) 0.000 -0.00054(8) 0.000
Na1 0.0238(11) 0.0323(13) 0.0244(14) 0.000 -0.0096(11) 0.000
N1 0.0167(14) 0.0150(15) 0.0095(16) 0.0016(12) 0.0008(13) -0.0015(12)
C4 0.0177(17) 0.0152(19) 0.013(2) -0.0016(16) -0.0039(16) -0.0045(15)
C3 0.016(2) 0.035(3) 0.025(3) -0.005(2) -0.0040(17) 0.0058(19)
C2 0.0196(18) 0.018(2) 0.024(2) 0.0003(17) -0.0060(17) 0.0054(16)
C5 0.030(2) 0.020(2) 0.012(2) -0.0050(17) 0.0028(17) -0.0052(17)
C12 0.0180(18) 0.018(2) 0.009(2) -0.0017(15) -0.0019(15) -0.0025(15)
C7 0.060(3) 0.018(2) 0.025(3) -0.004(2) 0.026(3) -0.001(2)
C16 0.0187(17) 0.022(2) 0.0075(18) 0.0008(15) 0.0011(15) -0.0020(15)
C18 0.016(2) 0.028(3) 0.009(3) 0.000 -0.004(2) 0.000
C17 0.027(2) 0.025(2) 0.021(2) 0.0011(18) -0.0064(18) -0.0079(17)
C15 0.036(2) 0.026(2) 0.016(2) 0.0013(18) 0.004(2) 0.0064(18)
C11 0.027(2) 0.015(2) 0.017(2) -0.0006(16) -0.0022(17) -0.0009(17)
C14 0.0256(19) 0.0166(19) 0.016(2) 0.0049(16) 0.0030(17) 0.0052(16)
C1 0.013(2) 0.029(3) 0.011(3) 0.000 -0.003(2) 0.000
C9 0.028(2) 0.024(2) 0.023(3) -0.0089(19) 0.0093(19) -0.0007(17)
C6 0.058(3) 0.063(4) 0.021(3) -0.004(3) 0.012(3) -0.031(3)
C10 0.0241(19) 0.020(2) 0.026(3) -0.0057(19) -0.0004(19) 0.0020(16)
C8 0.046(3) 0.068(4) 0.026(3) 0.022(3) 0.004(3) 0.018(3)
C13 0.029(2) 0.023(2) 0.034(3) 0.005(2) 0.008(2) -0.0014(18)

loop_
_atom_type_symbol
_atom_type_description
_atom_type_scat_dispersion_real
_atom_type_scat_dispersion_imag
_atom_type_scat_source
C C 0.0033 0.0016 'International Tables Vol C Tables 4.2.6.8 and 6.1.1.4'
H H 0.0000 0.0000 'International Tables Vol C Tables 4.2.6.8 and 6.1.1.4'
N N 0.0061 0.0033 'International Tables Vol C Tables 4.2.6.8 and 6.1.1.4'
Na Na 0.0362 0.0249 'International Tables Vol C Tables 4.2.6.8 and 6.1.1.4'
Re Re -1.0185 7.2310 'International Tables Vol C Tables 4.2.6.8 and 6.1.1.4'

loop_
_geom_angle_atom_site_label_1
_geom_angle_atom_site_label_2
_geom_angle_atom_site_label_3
_geom_angle
_geom_angle_site_symmetry_1
_geom_angle_site_symmetry_3
N1 Re1 Na1 68.82(10) . 6_557
N1 Re1 Na1 68.82(10) 7_575 6_557
N1 Re1 N1 87.18(18) . 7_575
N1 Re1 C3 111.52(16) . .
N1 Re1 C3 144.92(16) 7_575 .
N1 Re1 C3 144.92(16) . 7_575
N1 Re1 C3 111.52(16) 7_575 7_575
N1 Re1 C2 166.16(15) 7_575 .
N1 Re1 C2 103.91(14) 7_575 7_575
N1 Re1 C2 103.91(14) . .
N1 Re1 C2 166.16(15) . 7_575
N1 Re1 C1 127.41(12) 7_575 .
N1 Re1 C1 127.41(12) . .
C3 Re1 Na1 144.87(14) . 6_557
C3 Re1 Na1 144.87(14) 7_575 6_557
C3 Re1 C3 38.2(3) 7_575 .
C3 Re1 C2 63.66(17) 7_575 .
C3 Re1 C2 37.75(17) 7_575 7_575
C3 Re1 C2 63.66(17) . 7_575
C3 Re1 C2 37.75(17) . .
C2 Re1 Na1 107.13(13) . 6_557
C2 Re1 Na1 107.13(13) 7_575 6_557
C2 Re1 C2 64.0(2) 7_575 .
C1 Re1 Na1 86.94(16) . 6_557
C1 Re1 C3 64.60(19) . 7_575
C1 Re1 C3 64.60(18) . .
C1 Re1 C2 38.88(14) . .
C1 Re1 C2 38.88(14) . 7_575
Re1 Na1 C16 63.29(8) 6_657 6_657
Re1 Na1 C16 63.29(8) 6_657 4_566
Re1 Na1 C18 71.64(12) 6_657 6_657
N1 Na1 Re1 41.32(7) 4_566 6_657
N1 Na1 Re1 41.32(7) 6_657 6_657
N1 Na1 N1 58.45(13) 4_566 6_657
N1 Na1 C16 61.16(11) 6_657 4_566
N1 Na1 C16 61.16(11) 4_566 6_657
N1 Na1 C16 26.70(10) 4_566 4_566
N1 Na1 C16 26.70(10) 6_657 6_657
N1 Na1 C18 48.82(11) 4_566 6_657
N1 Na1 C18 48.82(11) 6_657 6_657
C3 Na1 Re1 148.00(13) 7_575 6_657
C3 Na1 Re1 148.00(13) . 6_657
C3 Na1 N1 166.10(13) 7_575 6_657
C3 Na1 N1 135.24(13) 7_575 4_566
C3 Na1 N1 135.25(13) . 6_657
C3 Na1 N1 166.09(13) . 4_566
C3 Na1 C3 31.0(2) . 7_575
C3 Na1 C16 129.02(14) 7_575 4_566
C3 Na1 C16 129.02(14) . 6_657
C3 Na1 C16 148.68(15) . 4_566
C3 Na1 C16 148.68(15) 7_575 6_657
C3 Na1 C18 134.56(16) . 6_657
C3 Na1 C18 134.56(16) 7_575 6_657
C2 Na1 Re1 153.24(10) . 6_657
C2 Na1 Re1 153.24(10) 7_575 6_657
C2 Na1 N1 115.58(12) 7_575 4_566
C2 Na1 N1 115.58(12) . 6_657
C2 Na1 N1 150.36(16) . 4_566
C2 Na1 N1 150.36(16) 7_575 6_657
C2 Na1 C3 51.90(15) . 7_575
C2 Na1 C3 31.13(15) . .
C2 Na1 C3 31.13(15) 7_575 7_575
C2 Na1 C3 51.90(15) 7_575 .
C2 Na1 C2 53.22(19) 7_575 .
C2 Na1 C16 123.66(16) 7_575 6_657
C2 Na1 C16 123.66(16) . 4_566
C2 Na1 C16 100.20(14) 7_575 4_566
C2 Na1 C16 100.20(14) . 6_657
C2 Na1 C18 103.78(16) 7_575 6_657
C2 Na1 C18 103.78(16) . 6_657
C2 Na1 C1 32.08(12) . .
C2 Na1 C1 32.08(12) 7_575 .
C16 Na1 C16 49.78(16) 4_566 6_657
C18 Na1 C16 27.21(9) 6_657 4_566
C18 Na1 C16 27.21(9) 6_657 6_657
C1 Na1 Re1 158.49(18) . 6_657
C1 Na1 N1 122.39(15) . 4_566
C1 Na1 N1 122.39(15) . 6_657
C1 Na1 C3 51.60(17) . .
C1 Na1 C3 51.60(17) . 7_575
C1 Na1 C16 97.43(16) . 6_657
C1 Na1 C16 97.43(16) . 4_566
C1 Na1 C18 86.85(19) . 6_657
Re1 N1 Na1 69.86(10) . 6_557
C4 N1 Re1 112.8(2) . .
C4 N1 Na1 130.5(2) . 6_557
C16 N1 Re1 129.8(3) . .
C16 N1 Na1 81.3(2) . 6_557
C16 N1 C4 117.2(3) . .
C5 C4 N1 118.1(4) . .
C12 C4 N1 121.5(3) . .
C12 C4 C5 120.3(4) . .
Re1 C3 Na1 117.5(2) . .
Re1 C3 H3 131(3) . .
Na1 C3 H3 110(4) . .
C3 C3 Re1 70.88(13) 7_575 .
C3 C3 Na1 74.52(11) 7_575 .
C3 C3 H3 137(4) 7_575 .
C2 C3 Re1 72.2(2) . .
C2 C3 Na1 72.0(3) . .
C2 C3 C3 108.8(3) . 7_575
C2 C3 H3 113(4) . .
Re1 C2 Na1 118.94(18) . .
Re1 C2 H2 124(3) . .
Na1 C2 H2 117(3) . .
C3 C2 Re1 70.0(2) . .
C3 C2 Na1 76.9(3) . .
C3 C2 C1 107.4(4) . .
C3 C2 H2 125(3) . .
C1 C2 Re1 68.4(3) . .
C1 C2 Na1 75.1(3) . .
C1 C2 H2 127(3) . .
C4 C5 C7 121.5(4) . .
C9 C5 C4 118.1(4) . .
C9 C5 C7 120.4(4) . .
C4 C12 C14 122.3(4) . .
C11 C12 C4 118.6(4) . .
C11 C12 C14 119.1(4) . .
C5 C7 H7 107.7 . .
C5 C7 C6 113.0(5) . .
C5 C7 C8 111.1(4) . .
C6 C7 H7 107.7 . .
C8 C7 H7 107.7 . .
C8 C7 C6 109.5(4) . .
N1 C16 Na1 72.0(2) . 6_557
N1 C16 C18 122.1(4) . .
N1 C16 C17 119.8(3) . .
C18 C16 Na1 75.4(3) . 6_557
C18 C16 C17 118.1(4) . .
C17 C16 Na1 124.5(3) . 6_557
Na1 C18 H18 116.0 6_557 .
C16 C18 Na1 77.4(3) . 6_557
C16 C18 Na1 77.4(3) 7_575 6_557
C16 C18 C16 127.9(5) 7_575 .
C16 C18 H18 116.0 7_575 .
C16 C18 H18 116.0 . .
C16 C17 H17A 109.5 . .
C16 C17 H17B 109.5 . .
C16 C17 H17C 109.5 . .
H17A C17 H17B 109.5 . .
H17A C17 H17C 109.5 . .
H17B C17 H17C 109.5 . .
H15A C15 H15B 109.5 . .
H15A C15 H15C 109.5 . .
H15B C15 H15C 109.5 . .
C14 C15 H15A 109.5 . .
C14 C15 H15B 109.5 . .
C14 C15 H15C 109.5 . .
C12 C11 H11 119.2 . .
C10 C11 C12 121.6(4) . .
C10 C11 H11 119.2 . .
C12 C14 C15 112.0(3) . .
C12 C14 H14 107.7 . .
C12 C14 C13 111.7(4) . .
C15 C14 H14 107.7 . .
C13 C14 C15 109.9(4) . .
C13 C14 H14 107.7 . .
Re1 C1 Na1 120.0(3) . .
Re1 C1 H1 128(4) . .
Na1 C1 H1 112(4) . .
C2 C1 Re1 72.7(3) 7_575 .
C2 C1 Re1 72.7(3) . .
C2 C1 Na1 72.9(3) . .
C2 C1 Na1 72.9(3) 7_575 .
C2 C1 C2 107.4(5) 7_575 .
C2 C1 H1 125.9(5) 7_575 .
C2 C1 H1 125.9(5) . .
C5 C9 H9 119.2 . .
C10 C9 C5 121.7(4) . .
C10 C9 H9 119.2 . .
C7 C6 H6A 109.5 . .
C7 C6 H6B 109.5 . .
C7 C6 H6C 109.5 . .
H6A C6 H6B 109.5 . .
H6A C6 H6C 109.5 . .
H6B C6 H6C 109.5 . .
C11 C10 H10 120.1 . .
C9 C10 C11 119.7(4) . .
C9 C10 H10 120.1 . .
C7 C8 H8A 109.5 . .
C7 C8 H8B 109.5 . .
C7 C8 H8C 109.5 . .
H8A C8 H8B 109.5 . .
H8A C8 H8C 109.5 . .
H8B C8 H8C 109.5 . .
C14 C13 H13A 109.5 . .
C14 C13 H13B 109.5 . .
C14 C13 H13C 109.5 . .
H13A C13 H13B 109.5 . .
H13A C13 H13C 109.5 . .
H13B C13 H13C 109.5 . .

loop_
_geom_bond_atom_site_label_1
_geom_bond_atom_site_label_2
_geom_bond_distance
_geom_bond_site_symmetry_2
Re1 Na1 2.888(2) 6_557
Re1 N1 2.031(3) 7_575
Re1 N1 2.031(3) .
Re1 C3 2.182(4) .
Re1 C3 2.182(4) 7_575
Re1 C2 2.211(4) 7_575
Re1 C2 2.211(4) .
Re1 C1 2.153(6) .
Na1 N1 2.868(4) 4_566
Na1 N1 2.868(4) 6_657
Na1 C3 2.678(5) .
Na1 C3 2.678(5) 7_575
Na1 C2 2.615(5) .
Na1 C2 2.615(5) 7_575
Na1 C16 2.982(5) 4_566
Na1 C16 2.982(5) 6_657
Na1 C18 2.957(7) 6_657
Na1 C1 2.644(6) .
N1 C4 1.443(5) .
N1 C16 1.355(5) .
C4 C5 1.422(6) .
C4 C12 1.412(6) .
C3 C3 1.429(10) 7_575
C3 C2 1.422(7) .
C3 H3 0.93(6) .
C2 C1 1.453(6) .
C2 H2 0.94(5) .
C5 C7 1.514(7) .
C5 C9 1.394(6) .
C12 C11 1.386(6) .
C12 C14 1.518(5) .
C7 H7 0.9800 .
C7 C6 1.536(8) .
C7 C8 1.523(8) .
C16 C18 1.397(5) .
C16 C17 1.513(5) .
C18 H18 0.9800 .
C17 H17A 0.9600 .
C17 H17B 0.9600 .
C17 H17C 0.9600 .
C15 H15A 0.9600 .
C15 H15B 0.9600 .
C15 H15C 0.9600 .
C15 C14 1.536(6) .
C11 H11 0.9300 .
C11 C10 1.383(6) .
C14 H14 0.9800 .
C14 C13 1.528(6) .
C1 H1 0.94(7) .
C9 H9 0.9300 .
C9 C10 1.376(7) .
C6 H6A 0.9600 .
C6 H6B 0.9600 .
C6 H6C 0.9600 .
C10 H10 0.9300 .
C8 H8A 0.9600 .
C8 H8B 0.9600 .
C8 H8C 0.9600 .
C13 H13A 0.9600 .
C13 H13B 0.9600 .
C13 H13C 0.9600 .
